data_4060712
loop_
_publ_author_name
'Shutov, Pavel L.'
'Sorokin, Denis A.'
'Karlov, Sergey S.'
'Harms, Klaus'
'Oprunenko, Yuri F.'
'Churakov, Andrei V.'
'Antipin, Mikhail Yu.'
'Zaitseva, Galina S.'
'Lorberth, J\"org'

_publ_section_title
;
 Azametallatranes of Group 14 Elements. Syntheses and X-ray Studies
;
_journal_coden_ASTM ORGND7
_journal_issue 3
_journal_name_full Organometallics
_journal_page_first 516
_journal_page_last 522
_journal_paper_doi 10.1021/om020708h
_journal_volume 22
_journal_year 2003
_chemical_formula_sum 'C21 H44 Ge N4 Si3'
_chemical_formula_weight 509.46
_space_group_IT_number 161
_symmetry_cell_setting rhombohedral
_symmetry_space_group_name_Hall 'R 3 -2"c'
_symmetry_space_group_name_H-M 'R 3 c :H'
_atom_sites_solution_hydrogens geom
_atom_sites_solution_primary direct
_atom_sites_solution_secondary difmap
_audit_creation_method SHELXL-97
_cell_angle_alpha 90.00
_cell_angle_beta 90.00
_cell_angle_gamma 120.00
_cell_formula_units_Z 18
_cell_length_a 20.3810(6)
_cell_length_b 20.3810(6)
_cell_length_c 34.7323(15)
_cell_measurement_temperature 193(2)
_cell_volume 12494.4(7)
_computing_cell_refinement 'Stoe Cell'
_computing_data_collection 'Stoe Expose'
_computing_data_reduction 'Stoe Integrate'
_computing_molecular_graphics 'Siemens SHELXTL'
_computing_publication_material 'Siemens SHELXTL'
_computing_structure_refinement 'SHELXL-97 (Sheldrick, 1997)'
_computing_structure_solution 'SHELXS-97 (Sheldrick, 1990)'
_diffrn_ambient_temperature 193(2)
_diffrn_measured_fraction_theta_full 0.997
_diffrn_measured_fraction_theta_max 0.997
_diffrn_measurement_device_type 'Stoe IPDS'
_diffrn_radiation_monochromator graphite
_diffrn_radiation_source 'fine-focus sealed tube'
_diffrn_radiation_type MoK\a
_diffrn_radiation_wavelength 0.71073
_diffrn_reflns_av_R_equivalents 0.0567
_diffrn_reflns_av_sigmaI/netI 0.0349
_diffrn_reflns_limit_h_max 24
_diffrn_reflns_limit_h_min -24
_diffrn_reflns_limit_k_max 25
_diffrn_reflns_limit_k_min -25
_diffrn_reflns_limit_l_max 42
_diffrn_reflns_limit_l_min -42
_diffrn_reflns_number 38778
_diffrn_reflns_theta_full 25.90
_diffrn_reflns_theta_max 25.90
_diffrn_reflns_theta_min 2.00
_exptl_absorpt_coefficient_mu 1.247
_exptl_absorpt_correction_T_max 0.8067
_exptl_absorpt_correction_T_min 0.6693
_exptl_absorpt_correction_type none
_exptl_crystal_colour colourless
_exptl_crystal_density_diffrn 1.219
_exptl_crystal_density_method 'not measured'
_exptl_crystal_description Prism
_exptl_crystal_F_000 4896
_exptl_crystal_size_max 0.35
_exptl_crystal_size_mid 0.25
_exptl_crystal_size_min 0.18
_refine_diff_density_max 0.248
_refine_diff_density_min -0.342
_refine_diff_density_rms 0.046
_refine_ls_abs_structure_details 'Flack H D (1983), Acta Cryst. A39, 876-881'
_refine_ls_abs_structure_Flack -0.002(6)
_refine_ls_extinction_method none
_refine_ls_goodness_of_fit_ref 0.921
_refine_ls_hydrogen_treatment constr
_refine_ls_matrix_type full
_refine_ls_number_parameters 271
_refine_ls_number_reflns 5389
_refine_ls_number_restraints 1
_refine_ls_restrained_S_all 0.920
_refine_ls_R_factor_all 0.0346
_refine_ls_R_factor_gt 0.0257
_refine_ls_shift/su_max 0.003
_refine_ls_shift/su_mean 0.000
_refine_ls_structure_factor_coef Fsqd
_refine_ls_weighting_details 'calc w=1/[\s^2^(Fo^2^)+(0.0264P)^2^+0.0000P] where P=(Fo^2^+2Fc^2^)/3'
_refine_ls_weighting_scheme calc
_refine_ls_wR_factor_gt 0.0515
_refine_ls_wR_factor_ref 0.0532
_reflns_number_gt 4555
_reflns_number_total 5389
_reflns_threshold_expression >2sigma(I)
_cod_data_source_file om020708h.cif
_cod_data_source_block shut02
_cod_depositor_comments
;
The following automatic conversions were performed:
'_symmetry_cell_setting' value 'Rhombohedral' changed to 'rhombohedral'
according to '/home/saulius/struct/CIF-dictionaries/cif_core.dic'
dictionary named 'cif_core.dic' version 2.4.1 from 2010-06-29.

Automatic conversion script
Id: cif_fix_enum 1527 2010-12-29 10:47:43Z saulius 
;
_cod_original_sg_symbol_H-M 'R 3 c'
_cod_database_code 4060712

loop_
_symmetry_equiv_pos_as_xyz
'x, y, z'
'-y, x-y, z'
'-x+y, -x, z'
'-x+y, y, z+1/2'
'x, x-y, z+1/2'
'-y, -x, z+1/2'
'x+2/3, y+1/3, z+1/3'
'-y+2/3, x-y+1/3, z+1/3'
'-x+y+2/3, -x+1/3, z+1/3'
'-x+y+2/3, y+1/3, z+5/6'
'x+2/3, x-y+1/3, z+5/6'
'-y+2/3, -x+1/3, z+5/6'
'x+1/3, y+2/3, z+2/3'
'-y+1/3, x-y+2/3, z+2/3'
'-x+y+1/3, -x+2/3, z+2/3'
'-x+y+1/3, y+2/3, z+7/6'
'x+1/3, x-y+2/3, z+7/6'
'-y+1/3, -x+2/3, z+7/6'

loop_
_atom_site_label
_atom_site_type_symbol
_atom_site_fract_x
_atom_site_fract_y
_atom_site_fract_z
_atom_site_U_iso_or_equiv
_atom_site_adp_type
_atom_site_occupancy
_atom_site_symmetry_multiplicity
_atom_site_calc_flag
_atom_site_refinement_flags
_atom_site_disorder_assembly
_atom_site_disorder_group
Ge1 Ge 0.32954(2) 0.00419(2) 0.286639(7) 0.01872(6) Uani 1 1 d . . .
Si1 Si 0.17603(4) 0.01138(5) 0.28294(2) 0.0288(2) Uani 1 1 d . . .
N1 N 0.23184(11) -0.02308(11) 0.30118(5) 0.0241(4) Uani 1 1 d . . .
C1 C 0.20343(13) -0.06983(13) 0.33640(6) 0.0265(5) Uani 1 1 d . . .
H1A H 0.2102 -0.1145 0.3340 0.032 Uiso 1 1 calc R . .
H1B H 0.1486 -0.0883 0.3393 0.032 Uiso 1 1 calc R . .
Si2 Si 0.32639(5) -0.15538(4) 0.28567(3) 0.02827(16) Uani 1 1 d . . .
N2 N 0.32609(11) 0.00768(11) 0.36619(6) 0.0264(4) Uani 1 1 d . . .
C2 C 0.24530(13) -0.02453(15) 0.37187(6) 0.0271(5) Uani 1 1 d . . .
H2A H 0.2335 0.0165 0.3763 0.033 Uiso 1 1 calc R . .
H2B H 0.2288 -0.0579 0.3948 0.033 Uiso 1 1 calc R . .
Si3 Si 0.49654(5) 0.15369(5) 0.289930(18) 0.02356(19) Uani 1 1 d . . .
N3 N 0.35640(11) -0.06563(10) 0.30399(5) 0.0228(4) Uani 1 1 d . . .
C3 C 0.35810(14) -0.04024(14) 0.37393(6) 0.0264(5) Uani 1 1 d . . .
H3A H 0.3170 -0.0923 0.3797 0.032 Uiso 1 1 calc R . .
H3B H 0.3918 -0.0209 0.3967 0.032 Uiso 1 1 calc R . .
N4 N 0.40109(10) 0.10160(10) 0.30156(5) 0.0222(4) Uani 1 1 d . . .
C4 C 0.40300(14) -0.04163(13) 0.33923(6) 0.0244(5) Uani 1 1 d . . .
H4A H 0.4473 0.0096 0.3353 0.029 Uiso 1 1 calc R . .
H4B H 0.4221 -0.0769 0.3443 0.029 Uiso 1 1 calc R . .
C5 C 0.37400(14) 0.08844(14) 0.37171(6) 0.0262(5) Uani 1 1 d . . .
H5A H 0.4257 0.1000 0.3789 0.031 Uiso 1 1 calc R . .
H5B H 0.3536 0.1056 0.3929 0.031 Uiso 1 1 calc R . .
C6 C 0.37727(14) 0.13044(13) 0.33456(6) 0.0253(5) Uani 1 1 d . . .
H6A H 0.3267 0.1241 0.3293 0.030 Uiso 1 1 calc R . .
H6B H 0.4134 0.1852 0.3379 0.030 Uiso 1 1 calc R . .
C7 C 0.32636(13) 0.00254(12) 0.22952(7) 0.0248(5) Uani 1 1 d . . .
C8 C 0.37617(17) 0.06334(16) 0.20743(7) 0.0408(7) Uani 1 1 d . . .
H8A H 0.4132 0.1082 0.2199 0.049 Uiso 1 1 calc R . .
C9 C 0.37394(17) 0.06110(17) 0.16753(7) 0.0490(8) Uani 1 1 d . . .
H9A H 0.4090 0.1041 0.1531 0.059 Uiso 1 1 calc R . .
C10 C 0.32136(17) -0.00291(16) 0.14899(7) 0.0467(8) Uani 1 1 d . . .
H10A H 0.3218 -0.0061 0.1217 0.056 Uiso 1 1 calc R . .
C11 C 0.26794(19) -0.06263(18) 0.17022(7) 0.0578(9) Uani 1 1 d . . .
H11A H 0.2289 -0.1059 0.1576 0.069 Uiso 1 1 calc R . .
C12 C 0.27097(18) -0.05977(17) 0.20995(7) 0.0479(8) Uani 1 1 d . . .
H12A H 0.2340 -0.1018 0.2242 0.057 Uiso 1 1 calc R . .
C13 C 0.13814(19) 0.0452(2) 0.32265(8) 0.0455(8) Uani 1 1 d . . .
H13A H 0.1801 0.0892 0.3352 0.068 Uiso 1 1 calc R . .
H13B H 0.1119 0.0045 0.3415 0.068 Uiso 1 1 calc R . .
H13C H 0.1026 0.0596 0.3120 0.068 Uiso 1 1 calc R . .
C14 C 0.09329(17) -0.0643(2) 0.25673(9) 0.0551(9) Uani 1 1 d . . .
H14A H 0.1109 -0.0792 0.2339 0.083 Uiso 1 1 calc R . .
H14B H 0.0596 -0.0453 0.2489 0.083 Uiso 1 1 calc R . .
H14C H 0.0657 -0.1082 0.2736 0.083 Uiso 1 1 calc R . .
C15 C 0.23100(18) 0.09359(18) 0.25017(9) 0.0540(8) Uani 1 1 d . . .
H15A H 0.2434 0.0760 0.2265 0.081 Uiso 1 1 calc R . .
H15B H 0.2779 0.1308 0.2630 0.081 Uiso 1 1 calc R . .
H15C H 0.2006 0.1171 0.2439 0.081 Uiso 1 1 calc R . .
C16 C 0.3512(2) -0.21067(18) 0.31994(11) 0.0666(11) Uani 1 1 d . . .
H16A H 0.3292 -0.2123 0.3452 0.100 Uiso 1 1 calc R . .
H16B H 0.4064 -0.1863 0.3223 0.100 Uiso 1 1 calc R . .
H16C H 0.3309 -0.2624 0.3102 0.100 Uiso 1 1 calc R . .
C17 C 0.22120(14) -0.21219(15) 0.27936(8) 0.0402(6) Uani 1 1 d . . .
H17A H 0.1973 -0.2334 0.3042 0.060 Uiso 1 1 calc R . .
H17B H 0.2087 -0.2535 0.2611 0.060 Uiso 1 1 calc R . .
H17C H 0.2026 -0.1795 0.2694 0.060 Uiso 1 1 calc R . .
C18 C 0.37398(18) -0.15070(19) 0.23890(10) 0.0581(9) Uani 1 1 d . . .
H18A H 0.4286 -0.1280 0.2431 0.087 Uiso 1 1 calc R . .
H18B H 0.3647 -0.1197 0.2206 0.087 Uiso 1 1 calc R . .
H18C H 0.3536 -0.2020 0.2285 0.087 Uiso 1 1 calc R . .
C19 C 0.55815(15) 0.18679(17) 0.33391(8) 0.0378(7) Uani 1 1 d . . .
H19A H 0.5496 0.1429 0.3493 0.057 Uiso 1 1 calc R . .
H19B H 0.5456 0.2193 0.3493 0.057 Uiso 1 1 calc R . .
H19C H 0.6115 0.2155 0.3261 0.057 Uiso 1 1 calc R . .
C20 C 0.52593(15) 0.09453(15) 0.26172(8) 0.0361(6) Uani 1 1 d . . .
H20A H 0.4975 0.0420 0.2707 0.054 Uiso 1 1 calc R . .
H20B H 0.5803 0.1141 0.2653 0.054 Uiso 1 1 calc R . .
H20C H 0.5154 0.0965 0.2344 0.054 Uiso 1 1 calc R . .
C21 C 0.51866(17) 0.24170(16) 0.26282(8) 0.0423(7) Uani 1 1 d . . .
H21A H 0.4944 0.2280 0.2374 0.064 Uiso 1 1 calc R . .
H21B H 0.5736 0.2732 0.2596 0.064 Uiso 1 1 calc R . .
H21C H 0.4995 0.2700 0.2772 0.064 Uiso 1 1 calc R . .

loop_
_atom_site_aniso_label
_atom_site_aniso_U_11
_atom_site_aniso_U_22
_atom_site_aniso_U_33
_atom_site_aniso_U_23
_atom_site_aniso_U_13
_atom_site_aniso_U_12
Ge1 0.01961(15) 0.01966(16) 0.01591(9) -0.00073(12) 0.00066(11) 0.00908(16)
Si1 0.0251(4) 0.0361(5) 0.0281(5) 0.0009(3) -0.0015(3) 0.0175(4)
N1 0.0240(10) 0.0246(10) 0.0214(10) 0.0009(8) 0.0022(7) 0.0105(8)
C1 0.0226(12) 0.0284(13) 0.0247(12) 0.0021(9) 0.0061(9) 0.0101(11)
Si2 0.0280(4) 0.0238(4) 0.0341(3) -0.0074(4) 0.0004(3) 0.0138(4)
N2 0.0273(11) 0.0272(11) 0.0265(10) -0.0032(8) 0.0040(9) 0.0150(9)
C2 0.0261(13) 0.0330(13) 0.0219(12) -0.0013(10) 0.0073(9) 0.0146(11)
Si3 0.0201(4) 0.0240(4) 0.0235(4) 0.0003(3) 0.0003(3) 0.0088(3)
N3 0.0249(10) 0.0231(10) 0.0221(10) -0.0013(7) -0.0001(8) 0.0132(9)
C3 0.0319(14) 0.0313(14) 0.0189(11) 0.0024(10) 0.0008(10) 0.0179(11)
N4 0.0235(10) 0.0220(10) 0.0199(9) -0.0031(7) 0.0018(7) 0.0105(9)
C4 0.0262(12) 0.0227(12) 0.0273(12) -0.0011(9) -0.0017(10) 0.0143(10)
C5 0.0250(13) 0.0299(12) 0.0200(11) -0.0075(9) 0.0012(9) 0.0110(10)
C6 0.0269(12) 0.0252(12) 0.0259(12) -0.0034(9) 0.0027(9) 0.0146(11)
C7 0.0261(12) 0.0241(12) 0.0216(11) -0.0009(10) 0.0004(9) 0.0107(10)
C8 0.0424(17) 0.0325(15) 0.0272(13) 0.0046(11) -0.0061(12) 0.0034(13)
C9 0.0497(18) 0.0434(17) 0.0244(13) 0.0104(12) 0.0036(12) 0.0011(14)
C10 0.065(2) 0.0501(17) 0.0144(10) -0.0008(12) -0.0008(11) 0.0211(16)
C11 0.066(2) 0.0431(17) 0.0240(14) -0.0062(12) -0.0077(13) -0.0026(16)
C12 0.0514(19) 0.0378(16) 0.0230(13) -0.0005(11) -0.0001(12) -0.0012(15)
C13 0.051(2) 0.062(2) 0.0432(17) -0.0065(14) -0.0027(14) 0.0433(18)
C14 0.0383(18) 0.080(3) 0.0494(18) -0.0161(17) -0.0119(15) 0.0309(18)
C15 0.055(2) 0.061(2) 0.0622(19) 0.0261(16) 0.0110(15) 0.0411(18)
C16 0.087(3) 0.0352(17) 0.087(3) -0.0159(16) -0.034(2) 0.0380(19)
C17 0.0350(15) 0.0310(14) 0.0443(15) -0.0065(11) 0.0047(12) 0.0087(12)
C18 0.0393(17) 0.058(2) 0.067(2) -0.0348(17) 0.0085(15) 0.0170(16)
C19 0.0241(14) 0.0481(17) 0.0340(14) -0.0036(12) -0.0027(11) 0.0125(13)
C20 0.0362(14) 0.0441(16) 0.0331(13) 0.0022(11) 0.0077(11) 0.0238(13)
C21 0.0360(16) 0.0301(15) 0.0484(17) 0.0080(13) -0.0025(13) 0.0071(13)

loop_
_atom_type_symbol
_atom_type_description
_atom_type_scat_dispersion_real
_atom_type_scat_dispersion_imag
_atom_type_scat_source
C C 0.0033 0.0016 'International Tables Vol C Tables 4.2.6.8 and 6.1.1.4'
H H 0.0000 0.0000 'International Tables Vol C Tables 4.2.6.8 and 6.1.1.4'
N N 0.0061 0.0033 'International Tables Vol C Tables 4.2.6.8 and 6.1.1.4'
Si Si 0.0817 0.0704 'International Tables Vol C Tables 4.2.6.8 and 6.1.1.4'
Ge Ge 0.1547 1.8001 'International Tables Vol C Tables 4.2.6.8 and 6.1.1.4'

loop_
_geom_angle_atom_site_label_1
_geom_angle_atom_site_label_2
_geom_angle_atom_site_label_3
_geom_angle
_geom_angle_site_symmetry_1
_geom_angle_site_symmetry_3
_geom_angle_publ_flag
N1 Ge1 N4 113.41(8) . . ?
N1 Ge1 N3 111.44(8) . . ?
N4 Ge1 N3 110.69(8) . . ?
N1 Ge1 C7 104.28(9) . . ?
N4 Ge1 C7 107.39(8) . . ?
N3 Ge1 C7 109.28(9) . . ?
N1 Si1 C14 110.57(13) . . ?
N1 Si1 C15 111.52(12) . . ?
C14 Si1 C15 109.56(16) . . ?
N1 Si1 C13 110.84(11) . . ?
C14 Si1 C13 107.23(14) . . ?
C15 Si1 C13 106.96(15) . . ?
C1 N1 Si1 116.09(15) . . ?
C1 N1 Ge1 115.80(14) . . ?
Si1 N1 Ge1 127.30(11) . . ?
N1 C1 C2 111.04(19) . . ?
N1 C1 H1A 109.4 . . ?
C2 C1 H1A 109.4 . . ?
N1 C1 H1B 109.4 . . ?
C2 C1 H1B 109.4 . . ?
H1A C1 H1B 108.0 . . ?
N3 Si2 C18 111.39(13) . . ?
N3 Si2 C17 112.72(11) . . ?
C18 Si2 C17 109.53(14) . . ?
N3 Si2 C16 110.02(12) . . ?
C18 Si2 C16 107.07(18) . . ?
C17 Si2 C16 105.80(16) . . ?
C3 N2 C5 117.92(19) . . ?
C3 N2 C2 117.59(19) . . ?
C5 N2 C2 117.71(19) . . ?
N2 C2 C1 109.29(18) . . ?
N2 C2 H2A 109.8 . . ?
C1 C2 H2A 109.8 . . ?
N2 C2 H2B 109.8 . . ?
C1 C2 H2B 109.8 . . ?
H2A C2 H2B 108.3 . . ?
N4 Si3 C20 110.50(11) . . ?
N4 Si3 C21 111.28(12) . . ?
C20 Si3 C21 110.70(13) . . ?
N4 Si3 C19 112.00(11) . . ?
C20 Si3 C19 106.62(13) . . ?
C21 Si3 C19 105.56(13) . . ?
C4 N3 Si2 118.91(14) . . ?
C4 N3 Ge1 113.69(13) . . ?
Si2 N3 Ge1 127.16(11) . . ?
N2 C3 C4 110.12(18) . . ?
N2 C3 H3A 109.6 . . ?
C4 C3 H3A 109.6 . . ?
N2 C3 H3B 109.6 . . ?
C4 C3 H3B 109.6 . . ?
H3A C3 H3B 108.2 . . ?
C6 N4 Si3 115.37(14) . . ?
C6 N4 Ge1 113.82(14) . . ?
Si3 N4 Ge1 129.11(11) . . ?
N3 C4 C3 111.71(19) . . ?
N3 C4 H4A 109.3 . . ?
C3 C4 H4A 109.3 . . ?
N3 C4 H4B 109.3 . . ?
C3 C4 H4B 109.3 . . ?
H4A C4 H4B 107.9 . . ?
N2 C5 C6 109.89(18) . . ?
N2 C5 H5A 109.7 . . ?
C6 C5 H5A 109.7 . . ?
N2 C5 H5B 109.7 . . ?
C6 C5 H5B 109.7 . . ?
H5A C5 H5B 108.2 . . ?
N4 C6 C5 111.26(18) . . ?
N4 C6 H6A 109.4 . . ?
C5 C6 H6A 109.4 . . ?
N4 C6 H6B 109.4 . . ?
C5 C6 H6B 109.4 . . ?
H6A C6 H6B 108.0 . . ?
C8 C7 C12 116.6(2) . . ?
C8 C7 Ge1 122.58(18) . . ?
C12 C7 Ge1 120.75(18) . . ?
C7 C8 C9 122.0(3) . . ?
C7 C8 H8A 119.0 . . ?
C9 C8 H8A 119.0 . . ?
C10 C9 C8 120.0(2) . . ?
C10 C9 H9A 120.0 . . ?
C8 C9 H9A 120.0 . . ?
C9 C10 C11 119.3(2) . . ?
C9 C10 H10A 120.4 . . ?
C11 C10 H10A 120.4 . . ?
C10 C11 C12 120.0(3) . . ?
C10 C11 H11A 120.0 . . ?
C12 C11 H11A 120.0 . . ?
C11 C12 C7 121.9(3) . . ?
C11 C12 H12A 119.1 . . ?
C7 C12 H12A 119.1 . . ?
Si1 C13 H13A 109.5 . . ?
Si1 C13 H13B 109.5 . . ?
H13A C13 H13B 109.5 . . ?
Si1 C13 H13C 109.5 . . ?
H13A C13 H13C 109.5 . . ?
H13B C13 H13C 109.5 . . ?
Si1 C14 H14A 109.5 . . ?
Si1 C14 H14B 109.5 . . ?
H14A C14 H14B 109.5 . . ?
Si1 C14 H14C 109.5 . . ?
H14A C14 H14C 109.5 . . ?
H14B C14 H14C 109.5 . . ?
Si1 C15 H15A 109.5 . . ?
Si1 C15 H15B 109.5 . . ?
H15A C15 H15B 109.5 . . ?
Si1 C15 H15C 109.5 . . ?
H15A C15 H15C 109.5 . . ?
H15B C15 H15C 109.5 . . ?
Si2 C16 H16A 109.5 . . ?
Si2 C16 H16B 109.5 . . ?
H16A C16 H16B 109.5 . . ?
Si2 C16 H16C 109.5 . . ?
H16A C16 H16C 109.5 . . ?
H16B C16 H16C 109.5 . . ?
Si2 C17 H17A 109.5 . . ?
Si2 C17 H17B 109.5 . . ?
H17A C17 H17B 109.5 . . ?
Si2 C17 H17C 109.5 . . ?
H17A C17 H17C 109.5 . . ?
H17B C17 H17C 109.5 . . ?
Si2 C18 H18A 109.5 . . ?
Si2 C18 H18B 109.5 . . ?
H18A C18 H18B 109.5 . . ?
Si2 C18 H18C 109.5 . . ?
H18A C18 H18C 109.5 . . ?
H18B C18 H18C 109.5 . . ?
Si3 C19 H19A 109.5 . . ?
Si3 C19 H19B 109.5 . . ?
H19A C19 H19B 109.5 . . ?
Si3 C19 H19C 109.5 . . ?
H19A C19 H19C 109.5 . . ?
H19B C19 H19C 109.5 . . ?
Si3 C20 H20A 109.5 . . ?
Si3 C20 H20B 109.5 . . ?
H20A C20 H20B 109.5 . . ?
Si3 C20 H20C 109.5 . . ?
H20A C20 H20C 109.5 . . ?
H20B C20 H20C 109.5 . . ?
Si3 C21 H21A 109.5 . . ?
Si3 C21 H21B 109.5 . . ?
H21A C21 H21B 109.5 . . ?
Si3 C21 H21C 109.5 . . ?
H21A C21 H21C 109.5 . . ?
H21B C21 H21C 109.5 . . ?

loop_
_geom_bond_atom_site_label_1
_geom_bond_atom_site_label_2
_geom_bond_distance
_geom_bond_site_symmetry_2
_geom_bond_publ_flag
Ge1 N1 1.8499(18) . ?
Ge1 N4 1.8551(18) . ?
Ge1 N3 1.8621(18) . ?
Ge1 C7 1.985(2) . ?
Si1 N1 1.728(2) . ?
Si1 C14 1.857(3) . ?
Si1 C15 1.866(3) . ?
Si1 C13 1.873(3) . ?
N1 C1 1.479(3) . ?
C1 C2 1.520(3) . ?
C1 H1A 0.9900 . ?
C1 H1B 0.9900 . ?
Si2 N3 1.7339(19) . ?
Si2 C18 1.870(3) . ?
Si2 C17 1.872(3) . ?
Si2 C16 1.874(3) . ?
N2 C3 1.445(3) . ?
N2 C5 1.446(3) . ?
N2 C2 1.449(3) . ?
C2 H2A 0.9900 . ?
C2 H2B 0.9900 . ?
Si3 N4 1.7349(19) . ?
Si3 C20 1.869(3) . ?
Si3 C21 1.871(3) . ?
Si3 C19 1.876(3) . ?
N3 C4 1.475(3) . ?
C3 C4 1.522(3) . ?
C3 H3A 0.9900 . ?
C3 H3B 0.9900 . ?
N4 C6 1.476(3) . ?
C4 H4A 0.9900 . ?
C4 H4B 0.9900 . ?
C5 C6 1.532(3) . ?
C5 H5A 0.9900 . ?
C5 H5B 0.9900 . ?
C6 H6A 0.9900 . ?
C6 H6B 0.9900 . ?
C7 C8 1.377(3) . ?
C7 C12 1.384(3) . ?
C8 C9 1.387(3) . ?
C8 H8A 0.9500 . ?
C9 C10 1.366(4) . ?
C9 H9A 0.9500 . ?
C10 C11 1.373(4) . ?
C10 H10A 0.9500 . ?
C11 C12 1.381(3) . ?
C11 H11A 0.9500 . ?
C12 H12A 0.9500 . ?
C13 H13A 0.9800 . ?
C13 H13B 0.9800 . ?
C13 H13C 0.9800 . ?
C14 H14A 0.9800 . ?
C14 H14B 0.9800 . ?
C14 H14C 0.9800 . ?
C15 H15A 0.9800 . ?
C15 H15B 0.9800 . ?
C15 H15C 0.9800 . ?
C16 H16A 0.9800 . ?
C16 H16B 0.9800 . ?
C16 H16C 0.9800 . ?
C17 H17A 0.9800 . ?
C17 H17B 0.9800 . ?
C17 H17C 0.9800 . ?
C18 H18A 0.9800 . ?
C18 H18B 0.9800 . ?
C18 H18C 0.9800 . ?
C19 H19A 0.9800 . ?
C19 H19B 0.9800 . ?
C19 H19C 0.9800 . ?
C20 H20A 0.9800 . ?
C20 H20B 0.9800 . ?
C20 H20C 0.9800 . ?
C21 H21A 0.9800 . ?
C21 H21B 0.9800 . ?
C21 H21C 0.9800 . ?

loop_
_geom_torsion_atom_site_label_1
_geom_torsion_atom_site_label_2
_geom_torsion_atom_site_label_3
_geom_torsion_atom_site_label_4
_geom_torsion
_geom_torsion_site_symmetry_1
_geom_torsion_site_symmetry_2
_geom_torsion_site_symmetry_3
_geom_torsion_site_symmetry_4
_geom_torsion_publ_flag
C14 Si1 N1 C1 -77.3(2) . . . . ?
C15 Si1 N1 C1 160.50(18) . . . . ?
C13 Si1 N1 C1 41.4(2) . . . . ?
C14 Si1 N1 Ge1 113.49(16) . . . . ?
C15 Si1 N1 Ge1 -8.7(2) . . . . ?
C13 Si1 N1 Ge1 -127.73(16) . . . . ?
N4 Ge1 N1 C1 -99.09(16) . . . . ?
N3 Ge1 N1 C1 26.62(17) . . . . ?
C7 Ge1 N1 C1 144.40(15) . . . . ?
N4 Ge1 N1 Si1 70.11(15) . . . . ?
N3 Ge1 N1 Si1 -164.18(12) . . . . ?
C7 Ge1 N1 Si1 -46.40(15) . . . . ?
Si1 N1 C1 C2 -102.13(19) . . . . ?
Ge1 N1 C1 C2 68.3(2) . . . . ?
C3 N2 C2 C1 -82.7(2) . . . . ?
C5 N2 C2 C1 126.7(2) . . . . ?
N1 C1 C2 N2 -54.4(3) . . . . ?
C18 Si2 N3 C4 -111.3(2) . . . . ?
C17 Si2 N3 C4 125.09(19) . . . . ?
C16 Si2 N3 C4 7.3(2) . . . . ?
C18 Si2 N3 Ge1 74.58(19) . . . . ?
C17 Si2 N3 Ge1 -49.01(19) . . . . ?
C16 Si2 N3 Ge1 -166.84(17) . . . . ?
N1 Ge1 N3 C4 -99.73(16) . . . . ?
N4 Ge1 N3 C4 27.47(17) . . . . ?
C7 Ge1 N3 C4 145.55(15) . . . . ?
N1 Ge1 N3 Si2 74.64(15) . . . . ?
N4 Ge1 N3 Si2 -158.16(13) . . . . ?
C7 Ge1 N3 Si2 -40.09(16) . . . . ?
C5 N2 C3 C4 -82.7(2) . . . . ?
C2 N2 C3 C4 126.7(2) . . . . ?
C20 Si3 N4 C6 158.73(17) . . . . ?
C21 Si3 N4 C6 -77.87(19) . . . . ?
C19 Si3 N4 C6 40.0(2) . . . . ?
C20 Si3 N4 Ge1 -5.33(18) . . . . ?
C21 Si3 N4 Ge1 118.07(16) . . . . ?
C19 Si3 N4 Ge1 -124.04(16) . . . . ?
N1 Ge1 N4 C6 23.20(18) . . . . ?
N3 Ge1 N4 C6 -102.91(16) . . . . ?
C7 Ge1 N4 C6 137.87(16) . . . . ?
N1 Ge1 N4 Si3 -172.54(13) . . . . ?
N3 Ge1 N4 Si3 61.35(15) . . . . ?
C7 Ge1 N4 Si3 -57.86(16) . . . . ?
Si2 N3 C4 C3 -106.67(19) . . . . ?
Ge1 N3 C4 C3 68.2(2) . . . . ?
N2 C3 C4 N3 -55.8(2) . . . . ?
C3 N2 C5 C6 124.2(2) . . . . ?
C2 N2 C5 C6 -85.3(2) . . . . ?
Si3 N4 C6 C5 -97.16(19) . . . . ?
Ge1 N4 C6 C5 69.4(2) . . . . ?
N2 C5 C6 N4 -54.4(2) . . . . ?
N1 Ge1 C7 C8 126.7(2) . . . . ?
N4 Ge1 C7 C8 6.1(2) . . . . ?
N3 Ge1 C7 C8 -114.0(2) . . . . ?
N1 Ge1 C7 C12 -50.5(3) . . . . ?
N4 Ge1 C7 C12 -171.2(2) . . . . ?
N3 Ge1 C7 C12 68.7(2) . . . . ?
C12 C7 C8 C9 -3.5(5) . . . . ?
Ge1 C7 C8 C9 179.2(2) . . . . ?
C7 C8 C9 C10 -0.3(5) . . . . ?
C8 C9 C10 C11 4.4(5) . . . . ?
C9 C10 C11 C12 -4.6(6) . . . . ?
C10 C11 C12 C7 0.8(6) . . . . ?
C8 C7 C12 C11 3.2(5) . . . . ?
Ge1 C7 C12 C11 -179.4(3) . . . . ?

loop_
_cod_related_entry_id
_cod_related_entry_database
_cod_related_entry_code
1 ChemSpider 30659595
